data_7134405
loop_
_publ_author_name
'Liu, Yu-Chao'
'Cao, Dun-Xu'
'Ban, Qi-Yang'
'Ma, Wen-Jie'
'Xiao, Bin'

_publ_section_title
;
 Catalytic acceptorless dehydrogenation of alcohols using cobalt(i) pincer
 complexes supported by a P--GeH--P ligand
;
_journal_issue 38
_journal_name_full 'Chemical Communications'
_journal_page_first 6917
_journal_page_last 6920
_journal_paper_doi 10.1039/D5CC01050K
_journal_volume 61
_journal_year 2025
_chemical_formula_moiety 'C36 H30 Ge P2'
_chemical_formula_sum 'C36 H30 Ge P2'
_chemical_formula_weight 597.13
_space_group_crystal_system triclinic
_space_group_IT_number 2
_space_group_name_Hall '-P 1'
_space_group_name_H-M_alt 'P -1'
_atom_sites_solution_hydrogens mixed
_audit_block_doi 10.5517/ccdc.csd.cc2mfxpp
_audit_creation_date 2022-05-20
_audit_creation_method
;
Olex2 1.3
(compiled 2020.11.12 svn.r5f609507 for OlexSys, GUI svn.r6408)
;
_audit_update_record
;
2025-03-27 deposited with the CCDC.	2025-04-03 downloaded from the CCDC.
;
_cell_angle_alpha 95.058(2)
_cell_angle_beta 113.143(3)
_cell_angle_gamma 108.781(3)
_cell_formula_units_Z 2
_cell_length_a 11.0280(4)
_cell_length_b 12.8596(4)
_cell_length_c 12.8744(3)
_cell_measurement_reflns_used 7688
_cell_measurement_temperature 293(2)
_cell_measurement_theta_max 72.9920
_cell_measurement_theta_min 4.6460
_cell_volume 1540.38(10)
_computing_cell_refinement 'CrysAlisPro 1.171.41.110a (Rigaku OD, 2021)'
_computing_data_collection 'CrysAlisPro 1.171.41.110a (Rigaku OD, 2021)'
_computing_data_reduction 'CrysAlisPro 1.171.41.110a (Rigaku OD, 2021)'
_computing_molecular_graphics 'Olex2 1.3 (Dolomanov et al., 2009)'
_computing_publication_material 'Olex2 1.3 (Dolomanov et al., 2009)'
_computing_structure_refinement 'SHELXL 2013/4 (Sheldrick, 2015)'
_diffrn_ambient_temperature 293(2)
_diffrn_detector 'CCD plate'
_diffrn_detector_area_resol_mean 5.2169
_diffrn_detector_type AtlasS2
_diffrn_measured_fraction_theta_full 0.999
_diffrn_measured_fraction_theta_max 0.970
_diffrn_measurement_details
;
List of Runs (angles in degrees, time in seconds):

  # Type    Start    End  Width  t~exp~   \w     \q     \k     \f   Frames
#--------------------------------------------------------------------------
  1  \w    -86.00 -57.00   1.00    1.00    --  -41.76 125.00 150.00   29
  2  \w    -70.00  29.00   1.00    1.00    --  -41.76  57.00  90.00   99
  3  \w   -112.00 -23.00   1.00    1.00    --  -41.76 -57.00 -60.00   89
  4  \w    -32.00  64.00   1.00    1.00    --   41.76 -38.00 150.00   96
  5  \w     49.00  75.00   1.00    1.00    --   41.76-125.00-180.00   26
  6  \w     39.00 108.00   1.00    3.00    --  106.05-125.00  30.00   69
  7  \w     77.00 129.00   1.00    3.00    --  106.05  61.00-150.00   52
  8  \w     30.00 115.00   1.00    3.00    --  106.05 -30.00-150.00   85
  9  \w     56.00 107.00   1.00    3.00    --  106.05 -94.00-120.00   51
 10  \w    104.00 166.00   1.00    3.00    --  106.05  77.00 150.00   62
 11  \w    114.00 175.00   1.00    3.00    --  106.05  77.00   0.00   61
 12  \w    116.00 143.00   1.00    3.00    --  106.05  77.00-150.00   27
 13  \w    142.00 167.00   1.00    3.00    --  106.05 125.00  60.00   25
 14  \w     86.00 112.00   1.00    3.00    --  106.05-125.00  60.00   26
 15  \w     74.00 107.00   1.00    3.00    --  106.05 -94.00  90.00   33
 16  \w     25.00 155.00   1.00    3.00    --  106.05 -15.00   0.00  130
 17  \w     42.00 135.00   1.00    3.00    --  106.05 -61.00   0.00   93
 18  \w     26.00 104.00   1.00    3.00    --  106.05 -94.00-180.00   78
;
_diffrn_measurement_device 'four-circle diffractometer'
_diffrn_measurement_device_type 'SuperNova, Dual, Cu at home/near, AtlasS2'
_diffrn_measurement_method '\w scans'
_diffrn_orient_matrix_type 'CrysAlisPro convention (1999,Acta A55,543-557)'
_diffrn_orient_matrix_UB_11 0.1229518000
_diffrn_orient_matrix_UB_12 -0.0302391000
_diffrn_orient_matrix_UB_13 -0.0032941000
_diffrn_orient_matrix_UB_21 0.1030259000
_diffrn_orient_matrix_UB_22 0.0810481000
_diffrn_orient_matrix_UB_23 0.1213621000
_diffrn_orient_matrix_UB_31 -0.0383685000
_diffrn_orient_matrix_UB_32 -0.0978017000
_diffrn_orient_matrix_UB_33 0.0573763000
_diffrn_radiation_monochromator mirror
_diffrn_radiation_probe x-ray
_diffrn_radiation_type 'Cu K\a'
_diffrn_radiation_wavelength 1.54184
_diffrn_reflns_av_R_equivalents 0.0186
_diffrn_reflns_av_unetI/netI 0.0251
_diffrn_reflns_Laue_measured_fraction_full 0.999
_diffrn_reflns_Laue_measured_fraction_max 0.970
_diffrn_reflns_limit_h_max 13
_diffrn_reflns_limit_h_min -13
_diffrn_reflns_limit_k_max 12
_diffrn_reflns_limit_k_min -15
_diffrn_reflns_limit_l_max 15
_diffrn_reflns_limit_l_min -12
_diffrn_reflns_number 10875
_diffrn_reflns_point_group_measured_fraction_full 0.999
_diffrn_reflns_point_group_measured_fraction_max 0.970
_diffrn_reflns_theta_full 67.684
_diffrn_reflns_theta_max 72.990
_diffrn_reflns_theta_min 3.746
_diffrn_source 'micro-focus sealed X-ray tube'
_diffrn_source_type 'SuperNova (Cu) X-ray Source'
_exptl_absorpt_coefficient_mu 2.494
_exptl_absorpt_correction_T_max 1.00000
_exptl_absorpt_correction_T_min 0.81292
_exptl_absorpt_correction_type multi-scan
_exptl_absorpt_process_details
;
CrysAlisPro 1.171.41.110a (Rigaku Oxford Diffraction, 2021)
Empirical absorption correction using spherical harmonics,
implemented in SCALE3 ABSPACK scaling algorithm.
;
_exptl_crystal_density_diffrn 1.287
_exptl_crystal_description block
_exptl_crystal_F_000 616
_exptl_crystal_size_max 0.25
_exptl_crystal_size_mid 0.23
_exptl_crystal_size_min 0.22
_refine_diff_density_max 0.258
_refine_diff_density_min -0.254
_refine_diff_density_rms 0.041
_refine_ls_extinction_coef 0.0069(3)
_refine_ls_extinction_expression Fc^*^=kFc[1+0.001xFc^2^\l^3^/sin(2\q)]^-1/4^
_refine_ls_extinction_method SHELXL
_refine_ls_goodness_of_fit_ref 1.040
_refine_ls_hydrogen_treatment mixed
_refine_ls_matrix_type full
_refine_ls_number_parameters 361
_refine_ls_number_reflns 5969
_refine_ls_number_restraints 1
_refine_ls_restrained_S_all 1.041
_refine_ls_R_factor_all 0.0325
_refine_ls_R_factor_gt 0.0300
_refine_ls_shift/su_max 0.001
_refine_ls_shift/su_mean 0.000
_refine_ls_structure_factor_coef Fsqd
_refine_ls_weighting_details 'w=1/[\s^2^(Fo^2^)+(0.0479P)^2^+0.2448P] where P=(Fo^2^+2Fc^2^)/3'
_refine_ls_weighting_scheme calc
_refine_ls_wR_factor_gt 0.0833
_refine_ls_wR_factor_ref 0.0858
_reflns_Friedel_coverage 0.000
_reflns_number_gt 5454
_reflns_number_total 5969
_reflns_threshold_expression 'I > 2\s(I)'
_cod_data_source_file d5cc01050k2.cif
_cod_data_source_block bqy-geh2_auto
_cod_depositor_comments 'Adding full bibliography for 7134401--7134405.cif.'
_cod_original_cell_volume 1540.37(9)
_cod_database_code 7134405
_shelxl_version_number 2013-4
_chemical_oxdiff_formula C20H20P1Ge1
_shelx_space_group_comment
;
The symmetry employed for this shelxl refinement is uniquely defined
by the following loop, which should always be used as a source of
symmetry information in preference to the above space-group names.
They are only intended as comments.
;
_shelx_estimated_absorpt_t_max 0.610
_shelx_estimated_absorpt_t_min 0.574
_reflns_odcompleteness_completeness 99.96
_reflns_odcompleteness_iscentric 1
_reflns_odcompleteness_theta 66.97
_olex2_refinement_description
;
1. Rigid bond restraints
 C21, C22
 with sigma for 1-2 distances of 0.002 and sigma for 1-3 distances of 0.002
2.a Aromatic/amide H refined with riding coordinates:
 C11(H11), C24(H24), C10(H10), C5(H5), C30(H30), C36(H36), C2(H2), C26(H26),
 C3(H3), C8(H8), C4(H4), C9(H9), C28(H28), C14(H14), C18(H18), C20(H20),
 C32(H32), C29(H29), C23(H23), C27(H27), C22(H22), C35(H35), C15(H15), C17(H17),
  C21(H21), C33(H33), C16(H16), C34(H34)
;
_olex2_submission_special_instructions 'No special instructions were received'
_oxdiff_exptl_absorpt_empirical_details
;
Empirical correction (ABSPACK) includes:
- Absorption correction using spherical harmonics
- Frame scaling
;
_oxdiff_exptl_absorpt_empirical_full_max 1.248
_oxdiff_exptl_absorpt_empirical_full_min 0.778

loop_
_space_group_symop_operation_xyz
'x, y, z'
'-x, -y, -z'

loop_
_atom_site_label
_atom_site_type_symbol
_atom_site_fract_x
_atom_site_fract_y
_atom_site_fract_z
_atom_site_U_iso_or_equiv
_atom_site_adp_type
_atom_site_occupancy
_atom_site_site_symmetry_order
_atom_site_calc_flag
_atom_site_refinement_flags_posn
_atom_site_refinement_flags_adp
_atom_site_refinement_flags_occupancy
_atom_site_disorder_assembly
_atom_site_disorder_group
Ge1 Ge 0.12648(2) 0.70251(2) 0.71196(2) 0.05341(9) Uani 1 1 d . . . . .
P1 P 0.40945(5) 0.79024(3) 0.66263(4) 0.04789(11) Uani 1 1 d . . . . .
P2 P 0.13371(4) 0.47506(4) 0.81682(4) 0.05442(12) Uani 1 1 d . . . . .
C12 C 0.31592(17) 0.88658(13) 0.65705(13) 0.0451(3) Uani 1 1 d . . . . .
C7 C 0.19504(18) 0.84963(14) 0.67755(14) 0.0478(3) Uani 1 1 d . . . . .
C6 C 0.26580(18) 0.61490(14) 0.91267(15) 0.0478(3) Uani 1 1 d . . . . .
C11 C 0.3607(2) 0.99343(14) 0.63557(15) 0.0521(4) Uani 1 1 d . . . . .
H11 H 0.4414 1.0185 0.6226 0.062 Uiso 1 1 calc R U . . .
C19 C 0.22606(19) 0.43783(14) 0.73777(15) 0.0536(4) Uani 1 1 d . . . . .
C1 C 0.26152(18) 0.71129(14) 0.86965(15) 0.0490(3) Uani 1 1 d . . . . .
C25 C 0.34902(18) 0.72959(14) 0.50817(15) 0.0491(3) Uani 1 1 d . . . . .
C24 C 0.3706(2) 0.49276(16) 0.76987(16) 0.0577(4) Uani 1 1 d . . . . .
H24 H 0.4263 0.5534 0.8354 0.069 Uiso 1 1 calc R U . . .
C31 C 0.59308(19) 0.89145(14) 0.71006(16) 0.0520(4) Uani 1 1 d . . . . .
C10 C 0.2865(2) 1.06241(14) 0.63330(16) 0.0573(4) Uani 1 1 d . . . . .
H10 H 0.3167 1.1330 0.6178 0.069 Uiso 1 1 calc R U . . .
C13 C 0.15294(19) 0.38570(14) 0.92141(17) 0.0559(4) Uani 1 1 d . . . . .
C5 C 0.3670(2) 0.62969(16) 1.02594(16) 0.0595(4) Uani 1 1 d . . . . .
H5 H 0.3706 0.5664 1.0548 0.071 Uiso 1 1 calc R U . . .
C30 C 0.3292(2) 0.78832(16) 0.42152(17) 0.0609(4) Uani 1 1 d . . . . .
H30 H 0.3430 0.8641 0.4399 0.073 Uiso 1 1 calc R U . . .
C36 C 0.6666(2) 0.90335(19) 0.64310(19) 0.0647(5) Uani 1 1 d . . . . .
H36 H 0.6212 0.8598 0.5668 0.078 Uiso 1 1 calc R U . . .
C2 C 0.3585(2) 0.81729(15) 0.94201(17) 0.0625(5) Uani 1 1 d . . . . .
H2 H 0.3569 0.8814 0.9141 0.075 Uiso 1 1 calc R U . . .
C26 C 0.3219(2) 0.61528(16) 0.47647(19) 0.0638(5) Uani 1 1 d . . . . .
H26 H 0.3318 0.5737 0.5327 0.077 Uiso 1 1 calc R U . . .
C3 C 0.4574(3) 0.83042(16) 1.05456(17) 0.0703(5) Uani 1 1 d . . . . .
H3 H 0.5204 0.9025 1.1017 0.084 Uiso 1 1 calc R U . . .
C8 C 0.1227(2) 0.92117(17) 0.67590(18) 0.0610(4) Uani 1 1 d . . . . .
H8 H 0.0427 0.8975 0.6898 0.073 Uiso 1 1 calc R U . . .
C4 C 0.4620(3) 0.73634(17) 1.09634(17) 0.0677(5) Uani 1 1 d . . . . .
H4 H 0.5287 0.7444 1.1716 0.081 Uiso 1 1 calc R U . . .
C9 C 0.1680(2) 1.02682(17) 0.65391(19) 0.0644(5) Uani 1 1 d . . . . .
H9 H 0.1186 1.0735 0.6531 0.077 Uiso 1 1 calc R U . . .
C28 C 0.2657(2) 0.6229(2) 0.27944(19) 0.0721(5) Uani 1 1 d . . . . .
H28 H 0.2400 0.5878 0.2034 0.087 Uiso 1 1 calc R U . . .
C14 C 0.0680(2) 0.37390(17) 0.97853(19) 0.0657(5) Uani 1 1 d . . . . .
H14 H 0.0009 0.4069 0.9596 0.079 Uiso 1 1 calc R U . . .
C18 C 0.2487(2) 0.33242(18) 0.9484(2) 0.0693(5) Uani 1 1 d . . . . .
H18 H 0.3048 0.3374 0.9093 0.083 Uiso 1 1 calc R U . . .
C20 C 0.1456(2) 0.34848(17) 0.63729(19) 0.0741(6) Uani 1 1 d . . . . .
H20 H 0.0477 0.3108 0.6121 0.089 Uiso 1 1 calc R U . . .
C32 C 0.6654(2) 0.95605(18) 0.82483(19) 0.0700(5) Uani 1 1 d . . . . .
H32 H 0.6187 0.9482 0.8718 0.084 Uiso 1 1 calc R U . . .
C29 C 0.2889(2) 0.7351(2) 0.30798(18) 0.0711(5) Uani 1 1 d . . . . .
H29 H 0.2775 0.7757 0.2509 0.085 Uiso 1 1 calc R U . . .
C23 C 0.4339(3) 0.45954(19) 0.70689(19) 0.0691(5) Uani 1 1 d . . . . .
H23 H 0.5314 0.4974 0.7306 0.083 Uiso 1 1 calc R U . . .
C27 C 0.2804(3) 0.56250(18) 0.3630(2) 0.0746(6) Uani 1 1 d . . . . .
H27 H 0.2624 0.4859 0.3433 0.090 Uiso 1 1 calc R U . . .
C22 C 0.3536(3) 0.3707(2) 0.60919(19) 0.0776(6) Uani 1 1 d . U . . .
H22 H 0.3963 0.3483 0.5668 0.093 Uiso 1 1 calc R U . . .
C35 C 0.8076(2) 0.9799(2) 0.6891(2) 0.0822(6) Uani 1 1 d . . . . .
H35 H 0.8555 0.9880 0.6430 0.099 Uiso 1 1 calc R U . . .
C15 C 0.0815(3) 0.3133(2) 1.0639(2) 0.0794(6) Uani 1 1 d . . . . .
H15 H 0.0250 0.3072 1.1028 0.095 Uiso 1 1 calc R U . . .
C17 C 0.2613(3) 0.2718(2) 1.0333(2) 0.0806(6) Uani 1 1 d . . . . .
H17 H 0.3267 0.2372 1.0514 0.097 Uiso 1 1 calc R U . . .
C21 C 0.2110(3) 0.3158(2) 0.57507(19) 0.0853(7) Uani 1 1 d . U . . .
H21 H 0.1565 0.2556 0.5091 0.102 Uiso 1 1 calc R U . . .
C33 C 0.8063(3) 1.0318(2) 0.8696(2) 0.0886(7) Uani 1 1 d . . . . .
H33 H 0.8533 1.0749 0.9462 0.106 Uiso 1 1 calc R U . . .
C16 C 0.1783(3) 0.2625(2) 1.0906(2) 0.0824(7) Uani 1 1 d . . . . .
H16 H 0.1875 0.2218 1.1475 0.099 Uiso 1 1 calc R U . . .
C34 C 0.8766(3) 1.0433(2) 0.8014(3) 0.0895(7) Uani 1 1 d . . . . .
H34 H 0.9711 1.0944 0.8315 0.107 Uiso 1 1 calc R U . . .
H1A H 0.099(2) 0.6111(18) 0.6248(19) 0.069(6) Uiso 1 1 d . . . . .
H1B H -0.008(2) 0.6913(19) 0.7106(19) 0.070(6) Uiso 1 1 d . . . . .

loop_
_atom_site_aniso_label
_atom_site_aniso_U_11
_atom_site_aniso_U_22
_atom_site_aniso_U_33
_atom_site_aniso_U_23
_atom_site_aniso_U_13
_atom_site_aniso_U_12
Ge1 0.05325(13) 0.05290(13) 0.06078(14) 0.02930(9) 0.02979(10) 0.01936(9)
P1 0.0590(2) 0.0445(2) 0.0559(2) 0.02409(17) 0.03390(19) 0.02596(18)
P2 0.0428(2) 0.0476(2) 0.0682(3) 0.02583(19) 0.01944(19) 0.01579(17)
C12 0.0554(8) 0.0425(7) 0.0459(7) 0.0189(6) 0.0268(7) 0.0221(7)
C7 0.0518(8) 0.0485(8) 0.0516(8) 0.0225(7) 0.0267(7) 0.0224(7)
C6 0.0513(8) 0.0466(8) 0.0565(9) 0.0205(7) 0.0304(7) 0.0223(7)
C11 0.0624(9) 0.0452(8) 0.0588(9) 0.0221(7) 0.0337(8) 0.0225(7)
C19 0.0576(9) 0.0422(8) 0.0504(8) 0.0167(7) 0.0133(7) 0.0188(7)
C1 0.0583(9) 0.0492(8) 0.0542(8) 0.0227(7) 0.0346(7) 0.0242(7)
C25 0.0507(8) 0.0461(8) 0.0587(9) 0.0173(7) 0.0308(7) 0.0197(7)
C24 0.0612(10) 0.0527(9) 0.0535(9) 0.0115(7) 0.0227(8) 0.0195(8)
C31 0.0562(9) 0.0500(8) 0.0595(9) 0.0226(7) 0.0271(8) 0.0283(7)
C10 0.0738(11) 0.0421(8) 0.0611(10) 0.0225(7) 0.0296(9) 0.0266(8)
C13 0.0496(8) 0.0423(8) 0.0673(10) 0.0218(7) 0.0216(8) 0.0112(7)
C5 0.0715(11) 0.0516(9) 0.0586(10) 0.0223(8) 0.0274(9) 0.0276(8)
C30 0.0740(12) 0.0546(10) 0.0592(10) 0.0204(8) 0.0319(9) 0.0268(9)
C36 0.0547(10) 0.0777(13) 0.0691(11) 0.0247(10) 0.0306(9) 0.0293(9)
C2 0.0891(13) 0.0462(9) 0.0599(10) 0.0207(8) 0.0391(10) 0.0262(9)
C26 0.0763(12) 0.0489(9) 0.0767(12) 0.0204(9) 0.0422(10) 0.0258(9)
C3 0.0983(15) 0.0480(9) 0.0542(10) 0.0082(8) 0.0316(10) 0.0202(10)
C8 0.0582(10) 0.0662(11) 0.0753(12) 0.0286(9) 0.0361(9) 0.0336(9)
C4 0.0864(14) 0.0598(11) 0.0494(9) 0.0134(8) 0.0238(9) 0.0276(10)
C9 0.0735(12) 0.0599(10) 0.0758(12) 0.0264(9) 0.0341(10) 0.0419(10)
C28 0.0618(11) 0.0804(14) 0.0628(11) 0.0006(10) 0.0248(9) 0.0222(10)
C14 0.0706(12) 0.0539(10) 0.0736(12) 0.0185(9) 0.0343(10) 0.0220(9)
C18 0.0582(10) 0.0663(11) 0.0932(14) 0.0440(11) 0.0363(10) 0.0267(9)
C20 0.0701(12) 0.0532(10) 0.0663(12) 0.0077(9) 0.0051(10) 0.0183(9)
C32 0.0736(12) 0.0655(12) 0.0674(12) 0.0134(9) 0.0300(10) 0.0254(10)
C29 0.0749(13) 0.0812(14) 0.0565(10) 0.0213(10) 0.0271(9) 0.0314(11)
C23 0.0827(13) 0.0690(12) 0.0700(12) 0.0247(10) 0.0391(11) 0.0384(11)
C27 0.0779(13) 0.0543(11) 0.0865(14) 0.0015(10) 0.0399(12) 0.0198(10)
C22 0.1175(16) 0.0697(13) 0.0641(12) 0.0232(10) 0.0404(12) 0.0571(12)
C35 0.0548(11) 0.0988(17) 0.0994(17) 0.0354(14) 0.0388(12) 0.0294(12)
C15 0.0973(16) 0.0688(13) 0.0743(13) 0.0241(11) 0.0478(13) 0.0213(12)
C17 0.0743(13) 0.0707(13) 0.0992(17) 0.0489(12) 0.0325(12) 0.0317(11)
C21 0.1171(16) 0.0613(12) 0.0569(11) 0.0020(9) 0.0148(12) 0.0435(12)
C33 0.0769(15) 0.0737(14) 0.0830(15) 0.0064(12) 0.0175(12) 0.0168(12)
C16 0.0947(16) 0.0670(13) 0.0746(13) 0.0372(11) 0.0318(12) 0.0208(12)
C34 0.0564(12) 0.0794(15) 0.109(2) 0.0261(14) 0.0215(13) 0.0162(11)

loop_
_atom_type_symbol
_atom_type_description
_atom_type_scat_dispersion_real
_atom_type_scat_dispersion_imag
_atom_type_scat_source
C C 0.0181 0.0091 'International Tables Vol C Tables 4.2.6.8 and 6.1.1.4'
H H 0.0000 0.0000 'International Tables Vol C Tables 4.2.6.8 and 6.1.1.4'
Ge Ge -1.0885 0.8855 'International Tables Vol C Tables 4.2.6.8 and 6.1.1.4'
P P 0.2955 0.4335 'International Tables Vol C Tables 4.2.6.8 and 6.1.1.4'

loop_
_geom_angle_atom_site_label_1
_geom_angle_atom_site_label_2
_geom_angle_atom_site_label_3
_geom_angle
_geom_angle_site_symmetry_1
_geom_angle_site_symmetry_3
_geom_angle_publ_flag
C7 Ge1 H1A 112.6(9) . . ?
C7 Ge1 H1B 104.5(9) . . ?
C1 Ge1 C7 107.82(7) . . ?
C1 Ge1 H1A 114.9(9) . . ?
C1 Ge1 H1B 109.1(9) . . ?
H1A Ge1 H1B 107.4(12) . . ?
C25 P1 C12 102.71(7) . . ?
C25 P1 C31 103.41(8) . . ?
C31 P1 C12 101.11(7) . . ?
C19 P2 C6 101.94(8) . . ?
C19 P2 C13 101.92(8) . . ?
C13 P2 C6 100.93(8) . . ?
C7 C12 P1 117.21(11) . . ?
C11 C12 P1 123.42(12) . . ?
C11 C12 C7 119.36(14) . . ?
C12 C7 Ge1 122.37(11) . . ?
C8 C7 Ge1 118.79(13) . . ?
C8 C7 C12 118.83(15) . . ?
C1 C6 P2 117.97(13) . . ?
C5 C6 P2 123.17(13) . . ?
C5 C6 C1 118.84(16) . . ?
C12 C11 H11 119.6 . . ?
C10 C11 C12 120.77(16) . . ?
C10 C11 H11 119.6 . . ?
C24 C19 P2 124.44(14) . . ?
C24 C19 C20 117.42(19) . . ?
C20 C19 P2 118.14(16) . . ?
C6 C1 Ge1 123.03(13) . . ?
C2 C1 Ge1 118.47(12) . . ?
C2 C1 C6 118.50(16) . . ?
C30 C25 P1 125.45(13) . . ?
C30 C25 C26 117.95(17) . . ?
C26 C25 P1 116.60(14) . . ?
C19 C24 H24 119.3 . . ?
C23 C24 C19 121.47(19) . . ?
C23 C24 H24 119.3 . . ?
C36 C31 P1 125.05(15) . . ?
C36 C31 C32 118.26(19) . . ?
C32 C31 P1 116.57(15) . . ?
C11 C10 H10 119.9 . . ?
C9 C10 C11 120.15(16) . . ?
C9 C10 H10 119.9 . . ?
C14 C13 P2 117.04(14) . . ?
C14 C13 C18 118.42(18) . . ?
C18 C13 P2 124.52(15) . . ?
C6 C5 H5 119.3 . . ?
C4 C5 C6 121.46(17) . . ?
C4 C5 H5 119.3 . . ?
C25 C30 H30 119.7 . . ?
C29 C30 C25 120.67(18) . . ?
C29 C30 H30 119.7 . . ?
C31 C36 H36 119.8 . . ?
C31 C36 C35 120.4(2) . . ?
C35 C36 H36 119.8 . . ?
C1 C2 H2 119.1 . . ?
C3 C2 C1 121.87(17) . . ?
C3 C2 H2 119.1 . . ?
C25 C26 H26 119.5 . . ?
C27 C26 C25 121.08(19) . . ?
C27 C26 H26 119.5 . . ?
C2 C3 H3 120.2 . . ?
C4 C3 C2 119.62(19) . . ?
C4 C3 H3 120.2 . . ?
C7 C8 H8 119.4 . . ?
C9 C8 C7 121.16(17) . . ?
C9 C8 H8 119.4 . . ?
C5 C4 H4 120.1 . . ?
C3 C4 C5 119.70(19) . . ?
C3 C4 H4 120.1 . . ?
C10 C9 C8 119.72(16) . . ?
C10 C9 H9 120.1 . . ?
C8 C9 H9 120.1 . . ?
C29 C28 H28 120.0 . . ?
C29 C28 C27 120.0(2) . . ?
C27 C28 H28 120.0 . . ?
C13 C14 H14 119.6 . . ?
C13 C14 C15 120.8(2) . . ?
C15 C14 H14 119.6 . . ?
C13 C18 H18 119.8 . . ?
C17 C18 C13 120.5(2) . . ?
C17 C18 H18 119.8 . . ?
C19 C20 H20 119.8 . . ?
C21 C20 C19 120.4(2) . . ?
C21 C20 H20 119.8 . . ?
C31 C32 H32 119.7 . . ?
C33 C32 C31 120.7(2) . . ?
C33 C32 H32 119.7 . . ?
C30 C29 H29 119.9 . . ?
C28 C29 C30 120.2(2) . . ?
C28 C29 H29 119.9 . . ?
C24 C23 H23 119.8 . . ?
C22 C23 C24 120.3(2) . . ?
C22 C23 H23 119.8 . . ?
C26 C27 H27 120.0 . . ?
C28 C27 C26 120.0(2) . . ?
C28 C27 H27 120.0 . . ?
C23 C22 H22 120.3 . . ?
C21 C22 C23 119.4(2) . . ?
C21 C22 H22 120.3 . . ?
C36 C35 H35 119.7 . . ?
C34 C35 C36 120.7(2) . . ?
C34 C35 H35 119.7 . . ?
C14 C15 H15 120.1 . . ?
C16 C15 C14 119.9(2) . . ?
C16 C15 H15 120.1 . . ?
C18 C17 H17 119.8 . . ?
C16 C17 C18 120.5(2) . . ?
C16 C17 H17 119.8 . . ?
C20 C21 H21 119.5 . . ?
C22 C21 C20 120.9(2) . . ?
C22 C21 H21 119.5 . . ?
C32 C33 H33 119.9 . . ?
C34 C33 C32 120.2(2) . . ?
C34 C33 H33 119.9 . . ?
C15 C16 H16 120.1 . . ?
C17 C16 C15 119.9(2) . . ?
C17 C16 H16 120.1 . . ?
C35 C34 C33 119.9(2) . . ?
C35 C34 H34 120.1 . . ?
C33 C34 H34 120.1 . . ?

loop_
_geom_bond_atom_site_label_1
_geom_bond_atom_site_label_2
_geom_bond_distance
_geom_bond_site_symmetry_2
_geom_bond_publ_flag
Ge1 C7 1.9589(16) . ?
Ge1 C1 1.9562(17) . ?
Ge1 H1A 1.42(2) . ?
Ge1 H1B 1.43(2) . ?
P1 C12 1.8397(16) . ?
P1 C25 1.8321(18) . ?
P1 C31 1.8325(19) . ?
P2 C6 1.8405(18) . ?
P2 C19 1.829(2) . ?
P2 C13 1.8396(17) . ?
C12 C7 1.401(2) . ?
C12 C11 1.395(2) . ?
C7 C8 1.395(2) . ?
C6 C1 1.408(2) . ?
C6 C5 1.394(3) . ?
C11 H11 0.9300 . ?
C11 C10 1.382(3) . ?
C19 C24 1.384(3) . ?
C19 C20 1.400(3) . ?
C1 C2 1.387(3) . ?
C25 C30 1.388(2) . ?
C25 C26 1.390(2) . ?
C24 H24 0.9300 . ?
C24 C23 1.379(3) . ?
C31 C36 1.384(3) . ?
C31 C32 1.393(3) . ?
C10 H10 0.9300 . ?
C10 C9 1.377(3) . ?
C13 C14 1.383(3) . ?
C13 C18 1.387(3) . ?
C5 H5 0.9300 . ?
C5 C4 1.382(3) . ?
C30 H30 0.9300 . ?
C30 C29 1.385(3) . ?
C36 H36 0.9300 . ?
C36 C35 1.387(3) . ?
C2 H2 0.9300 . ?
C2 C3 1.383(3) . ?
C26 H26 0.9300 . ?
C26 C27 1.380(3) . ?
C3 H3 0.9300 . ?
C3 C4 1.374(3) . ?
C8 H8 0.9300 . ?
C8 C9 1.385(3) . ?
C4 H4 0.9300 . ?
C9 H9 0.9300 . ?
C28 H28 0.9300 . ?
C28 C29 1.370(3) . ?
C28 C27 1.371(3) . ?
C14 H14 0.9300 . ?
C14 C15 1.391(3) . ?
C18 H18 0.9300 . ?
C18 C17 1.386(3) . ?
C20 H20 0.9300 . ?
C20 C21 1.388(4) . ?
C32 H32 0.9300 . ?
C32 C33 1.384(3) . ?
C29 H29 0.9300 . ?
C23 H23 0.9300 . ?
C23 C22 1.375(3) . ?
C27 H27 0.9300 . ?
C22 H22 0.9300 . ?
C22 C21 1.361(4) . ?
C35 H35 0.9300 . ?
C35 C34 1.364(4) . ?
C15 H15 0.9300 . ?
C15 C16 1.374(4) . ?
C17 H17 0.9300 . ?
C17 C16 1.368(4) . ?
C21 H21 0.9300 . ?
C33 H33 0.9300 . ?
C33 C34 1.371(4) . ?
C16 H16 0.9300 . ?
C34 H34 0.9300 . ?

loop_
_geom_torsion_atom_site_label_1
_geom_torsion_atom_site_label_2
_geom_torsion_atom_site_label_3
_geom_torsion_atom_site_label_4
_geom_torsion
_geom_torsion_site_symmetry_1
_geom_torsion_site_symmetry_2
_geom_torsion_site_symmetry_3
_geom_torsion_site_symmetry_4
_geom_torsion_publ_flag
Ge1 C7 C8 C9 178.96(16) . . . . ?
Ge1 C1 C2 C3 -179.92(17) . . . . ?
P1 C12 C7 Ge1 0.39(19) . . . . ?
P1 C12 C7 C8 178.97(14) . . . . ?
P1 C12 C11 C10 -179.51(14) . . . . ?
P1 C25 C30 C29 177.21(16) . . . . ?
P1 C25 C26 C27 -177.88(17) . . . . ?
P1 C31 C36 C35 -177.54(17) . . . . ?
P1 C31 C32 C33 177.67(18) . . . . ?
P2 C6 C1 Ge1 -2.08(19) . . . . ?
P2 C6 C1 C2 178.59(14) . . . . ?
P2 C6 C5 C4 -178.27(16) . . . . ?
P2 C19 C24 C23 179.33(15) . . . . ?
P2 C19 C20 C21 -179.09(16) . . . . ?
P2 C13 C14 C15 -176.27(17) . . . . ?
P2 C13 C18 C17 176.37(18) . . . . ?
C12 P1 C25 C30 39.12(17) . . . . ?
C12 P1 C25 C26 -141.21(14) . . . . ?
C12 P1 C31 C36 -113.23(16) . . . . ?
C12 P1 C31 C32 70.69(15) . . . . ?
C12 C7 C8 C9 0.3(3) . . . . ?
C12 C11 C10 C9 0.9(3) . . . . ?
C7 C12 C11 C10 -0.6(3) . . . . ?
C7 C8 C9 C10 0.0(3) . . . . ?
C6 P2 C19 C24 14.10(16) . . . . ?
C6 P2 C19 C20 -165.29(15) . . . . ?
C6 P2 C13 C14 89.07(16) . . . . ?
C6 P2 C13 C18 -89.23(19) . . . . ?
C6 C1 C2 C3 -0.6(3) . . . . ?
C6 C5 C4 C3 0.1(3) . . . . ?
C11 C12 C7 Ge1 -178.60(13) . . . . ?
C11 C12 C7 C8 0.0(2) . . . . ?
C11 C10 C9 C8 -0.6(3) . . . . ?
C19 P2 C6 C1 88.74(13) . . . . ?
C19 P2 C6 C5 -92.74(16) . . . . ?
C19 P2 C13 C14 -166.09(15) . . . . ?
C19 P2 C13 C18 15.60(19) . . . . ?
C19 C24 C23 C22 0.5(3) . . . . ?
C19 C20 C21 C22 -0.9(3) . . . . ?
C1 C6 C5 C4 0.2(3) . . . . ?
C1 C2 C3 C4 0.9(3) . . . . ?
C25 P1 C12 C7 102.50(13) . . . . ?
C25 P1 C12 C11 -78.55(15) . . . . ?
C25 P1 C31 C36 -7.13(17) . . . . ?
C25 P1 C31 C32 176.80(14) . . . . ?
C25 C30 C29 C28 1.1(3) . . . . ?
C25 C26 C27 C28 0.2(3) . . . . ?
C24 C19 C20 C21 1.5(3) . . . . ?
C24 C23 C22 C21 0.1(3) . . . . ?
C31 P1 C12 C7 -150.85(13) . . . . ?
C31 P1 C12 C11 28.10(16) . . . . ?
C31 P1 C25 C30 -65.76(17) . . . . ?
C31 P1 C25 C26 113.91(15) . . . . ?
C31 C36 C35 C34 0.9(4) . . . . ?
C31 C32 C33 C34 -0.5(4) . . . . ?
C13 P2 C6 C1 -166.44(13) . . . . ?
C13 P2 C6 C5 12.09(17) . . . . ?
C13 P2 C19 C24 -89.95(16) . . . . ?
C13 P2 C19 C20 90.67(15) . . . . ?
C13 C14 C15 C16 -1.3(3) . . . . ?
C13 C18 C17 C16 0.8(4) . . . . ?
C5 C6 C1 Ge1 179.33(13) . . . . ?
C5 C6 C1 C2 0.0(2) . . . . ?
C30 C25 C26 C27 1.8(3) . . . . ?
C36 C31 C32 C33 1.3(3) . . . . ?
C36 C35 C34 C33 -0.1(4) . . . . ?
C2 C3 C4 C5 -0.6(3) . . . . ?
C26 C25 C30 C29 -2.4(3) . . . . ?
C14 C13 C18 C17 -1.9(3) . . . . ?
C14 C15 C16 C17 0.1(4) . . . . ?
C18 C13 C14 C15 2.1(3) . . . . ?
C18 C17 C16 C15 0.1(4) . . . . ?
C20 C19 C24 C23 -1.3(3) . . . . ?
C32 C31 C36 C35 -1.5(3) . . . . ?
C32 C33 C34 C35 -0.1(4) . . . . ?
C29 C28 C27 C26 -1.5(3) . . . . ?
C23 C22 C21 C20 0.1(3) . . . . ?
C27 C28 C29 C30 0.9(3) . . . . ?
